data_7719296
loop_
_publ_author_name
'S&#xfc;nkel, Karlheinz'
'Bernhartzeder, Stephanie'
'Schubert, Susanna'

_publ_section_title
;
 Synthesis and characterization of &#x3c0; cyclopentadienyl complexes of
 manganese and iron with one to five fluorosilyl substituents. Crystal and
 molecular structures of
 [Mn(C<sub>5</sub>Br{SiMe<sub>2</sub>F}<sub>4</sub>)(CO)<sub>3</sub>] and
 [Mn(C<sub>5</sub>{SiMe<sub>2</sub>F}<sub>5</sub>)(CO)<sub>3</sub>].
;
_journal_issue 36
_journal_name_full 'Dalton transactions (Cambridge, England : 2003)'
_journal_page_first 13689
_journal_page_last 13702
_journal_paper_doi 10.1039/d5dt01746g
_journal_volume 54
_journal_year 2025
_chemical_formula_moiety 'C18 H30 F5 Mn O3 Si5'
_chemical_formula_sum 'C18 H30 F5 Mn O3 Si5'
_chemical_formula_weight 584.81
_space_group_crystal_system orthorhombic
_space_group_IT_number 33
_space_group_name_Hall 'P 2c -2n'
_space_group_name_H-M_alt 'P n a 21'
_atom_sites_solution_hydrogens geom
_audit_creation_method SHELXL-2019/3
_audit_update_record
;
2025-07-24 deposited with the CCDC.	2025-08-21 downloaded from the CCDC.
;
_cell_angle_alpha 90
_cell_angle_beta 90
_cell_angle_gamma 90
_cell_formula_units_Z 4
_cell_length_a 19.424(8)
_cell_length_b 10.814(4)
_cell_length_c 13.273(5)
_cell_measurement_reflns_used 11559
_cell_measurement_temperature 173(2)
_cell_measurement_theta_max 27.485
_cell_measurement_theta_min 3.134
_cell_volume 2788.0(19)
_computing_cell_refinement 'HKL Scalepack'
_computing_data_collection 'Collect (Bruker AXS)'
_computing_data_reduction 'HKL Denzo and Scalepack)'
_computing_structure_refinement 'SHELXL-2019/2 (Sheldrick, 2019)'
_computing_structure_solution SHELXS-97
_diffrn_ambient_temperature 173(2)
_diffrn_detector_area_resol_mean 9
_diffrn_measured_fraction_theta_full 0.997
_diffrn_measured_fraction_theta_max 0.997
_diffrn_measurement_device_type KappaCCD
_diffrn_measurement_method 'CCD; rotation images; thick slices'
_diffrn_radiation_type MoK\a
_diffrn_radiation_wavelength 0.71073
_diffrn_reflns_av_R_equivalents 0.0421
_diffrn_reflns_av_unetI/netI 0.0335
_diffrn_reflns_Laue_measured_fraction_full 0.997
_diffrn_reflns_Laue_measured_fraction_max 0.997
_diffrn_reflns_limit_h_max 24
_diffrn_reflns_limit_h_min -24
_diffrn_reflns_limit_k_max 13
_diffrn_reflns_limit_k_min -13
_diffrn_reflns_limit_l_max 17
_diffrn_reflns_limit_l_min -17
_diffrn_reflns_number 43484
_diffrn_reflns_point_group_measured_fraction_full 0.997
_diffrn_reflns_point_group_measured_fraction_max 0.996
_diffrn_reflns_theta_full 25.242
_diffrn_reflns_theta_max 27.202
_diffrn_reflns_theta_min 3.210
_exptl_absorpt_coefficient_mu 0.739
_exptl_absorpt_correction_T_max 0.930
_exptl_absorpt_correction_T_min 0.8577
_exptl_absorpt_correction_type multi-scan
_exptl_absorpt_process_details
;
Sheldrick, G.M. SADABS. Version 2008/1.
Multi-Scan Absorption Correction Program.
University of G\"ottingen, Germany, 2008.
;
_exptl_crystal_colour yellow
_exptl_crystal_density_diffrn 1.393
_exptl_crystal_density_method 'not measured'
_exptl_crystal_description block
_exptl_crystal_F_000 1208
_exptl_crystal_size_max 0.190
_exptl_crystal_size_mid 0.170
_exptl_crystal_size_min 0.100
_refine_diff_density_max 0.220
_refine_diff_density_min -0.186
_refine_diff_density_rms 0.043
_refine_ls_abs_structure_details
;
 Flack x determined using 2410 quotients [(I+)-(I-)]/[(I+)+(I-)]
 (Parsons, Flack and Wagner, Acta Cryst. B69 (2013) 249-259).
;
_refine_ls_abs_structure_Flack -0.003(6)
_refine_ls_extinction_method none
_refine_ls_goodness_of_fit_ref 1.052
_refine_ls_hydrogen_treatment constr
_refine_ls_matrix_type full
_refine_ls_number_parameters 401
_refine_ls_number_reflns 6188
_refine_ls_number_restraints 174
_refine_ls_restrained_S_all 1.039
_refine_ls_R_factor_all 0.0357
_refine_ls_R_factor_gt 0.0287
_refine_ls_shift/su_max 0.001
_refine_ls_shift/su_mean 0.000
_refine_ls_structure_factor_coef Fsqd
_refine_ls_weighting_details 'w=1/[\s^2^(Fo^2^)+(0.0316P)^2^+0.5833P] where P=(Fo^2^+2Fc^2^)/3'
_refine_ls_weighting_scheme calc
_refine_ls_wR_factor_gt 0.0651
_refine_ls_wR_factor_ref 0.0680
_reflns_Friedel_coverage 0.915
_reflns_Friedel_fraction_full 0.997
_reflns_Friedel_fraction_max 0.996
_reflns_number_gt 5571
_reflns_number_total 6188
_reflns_threshold_expression 'I > 2\s(I)'
_cod_data_source_file d5dt01746g2.cif
_cod_data_source_block compd_3e
_cod_depositor_comments 'Adding full bibliography for 7719295--7719296.cif.'
_cod_database_code 7719296
_shelx_shelxl_version_number 2019/3
_shelx_space_group_comment
;
The symmetry employed for this shelxl refinement is uniquely defined
by the following loop, which should always be used as a source of
symmetry information in preference to the above space-group names.
They are only intended as comments.
;
_shelx_estimated_absorpt_t_min 0.872
_shelx_estimated_absorpt_t_max 0.930

loop_
_space_group_symop_operation_xyz
'x, y, z'
'-x, -y, z+1/2'
'x+1/2, -y+1/2, z'
'-x+1/2, y+1/2, z+1/2'

loop_
_atom_site_label
_atom_site_type_symbol
_atom_site_fract_x
_atom_site_fract_y
_atom_site_fract_z
_atom_site_U_iso_or_equiv
_atom_site_adp_type
_atom_site_occupancy
_atom_site_site_symmetry_order
_atom_site_calc_flag
_atom_site_refinement_flags_posn
_atom_site_refinement_flags_adp
_atom_site_refinement_flags_occupancy
_atom_site_disorder_assembly
_atom_site_disorder_group
Mn1 Mn 0.85810(2) 0.08930(4) 0.26419(4) 0.02453(11) Uani 1 1 d D . . . .
Si5A Si 1.01204(7) 0.27066(11) 0.16299(9) 0.0319(3) Uani 0.776(3) 1 d . . P A 1
Si1A Si 1.02377(6) -0.05025(14) 0.25730(10) 0.0296(3) Uani 0.776(3) 1 d D . P A 1
Si2A Si 0.88032(8) -0.22289(10) 0.14247(11) 0.0310(3) Uani 0.776(3) 1 d . . P A 1
Si3A Si 0.75456(6) 0.00461(14) 0.04580(9) 0.0291(3) Uani 0.776(3) 1 d . . P A 1
Si4A Si 0.83587(7) 0.31695(11) 0.06596(9) 0.0283(3) Uani 0.776(3) 1 d . . P A 1
C5A C 0.9397(3) 0.1533(7) 0.1601(6) 0.0244(16) Uani 0.776(3) 1 d D U P A 1
C1A C 0.9499(3) 0.0216(7) 0.1856(6) 0.0228(16) Uani 0.776(3) 1 d D U P A 1
C2A C 0.8893(4) -0.0488(7) 0.1505(6) 0.0231(15) Uani 0.776(3) 1 d D U P A 1
C3A C 0.8405(4) 0.0383(10) 0.1075(7) 0.0256(19) Uani 0.776(3) 1 d D U P A 1
C4A C 0.8713(4) 0.1643(6) 0.1123(5) 0.0231(15) Uani 0.776(3) 1 d D U P A 1
F5A F 1.0756(4) 0.1793(6) 0.1984(5) 0.0533(16) Uani 0.776(3) 1 d . . P A 1
F1A F 0.9892(4) -0.1837(6) 0.2882(6) 0.0421(13) Uani 0.776(3) 1 d . . P A 1
F2A F 0.8190(3) -0.2348(6) 0.0584(7) 0.0499(14) Uani 0.776(3) 1 d . . P A 1
F3A F 0.7216(5) 0.1424(8) 0.0396(13) 0.0455(17) Uani 0.776(3) 1 d . . P A 1
F4A F 0.8982(6) 0.4084(12) 0.1011(12) 0.043(2) Uani 0.776(3) 1 d . . P A 1
Si1B Si 1.0405(2) 0.0218(5) 0.2463(4) 0.0353(12) Uani 0.224(3) 1 d D . P A 2
Si2B Si 0.9135(3) -0.2221(4) 0.1869(4) 0.0317(11) Uani 0.224(3) 1 d D . P A 2
Si3B Si 0.7680(2) -0.0744(5) 0.0539(3) 0.0305(11) Uani 0.224(3) 1 d D . P A 2
Si4B Si 0.7972(2) 0.2624(4) 0.0514(3) 0.0289(11) Uani 0.224(3) 1 d D . P A 2
Si5B Si 0.9738(2) 0.3184(4) 0.1429(3) 0.0303(11) Uani 0.224(3) 1 d D . P A 2
C1B C 0.9525(12) 0.048(2) 0.186(2) 0.015(6) Uiso 0.224(3) 1 d D U P A 2
C2B C 0.9021(12) -0.041(3) 0.165(2) 0.020(6) Uiso 0.224(3) 1 d D U P A 2
C3B C 0.8445(17) 0.014(3) 0.111(3) 0.022(7) Uiso 0.224(3) 1 d D U P A 2
C4B C 0.8581(12) 0.144(2) 0.1091(19) 0.016(6) Uiso 0.224(3) 1 d D U P A 2
C5B C 0.9252(11) 0.159(2) 0.1494(19) 0.012(5) Uiso 0.224(3) 1 d D U P A 2
F1B F 1.0697(16) 0.164(2) 0.2361(19) 0.066(8) Uani 0.224(3) 1 d D . P A 2
F2B F 0.9781(15) -0.216(2) 0.265(2) 0.045(5) Uani 0.224(3) 1 d D . P A 2
F3B F 0.7945(10) -0.217(2) 0.064(3) 0.049(5) Uani 0.224(3) 1 d D . P A 2
F4B F 0.7298(19) 0.175(3) 0.035(4) 0.042(6) Uani 0.224(3) 1 d D . P A 2
F5B F 0.914(2) 0.405(5) 0.094(5) 0.051(9) Uani 0.224(3) 1 d D . P A 2
C11 C 1.0437(2) 0.0172(4) 0.3810(3) 0.0566(11) Uani 1 1 d . . . . .
H11A H 1.064984 0.098624 0.371704 0.085 Uiso 0.776(3) 1 calc R U P A 1
H11B H 1.001153 0.026203 0.419975 0.085 Uiso 0.776(3) 1 calc R U P A 1
H11C H 1.075604 -0.037086 0.417206 0.085 Uiso 0.776(3) 1 calc R U P A 1
H11D H 1.027724 -0.063673 0.404598 0.085 Uiso 0.224(3) 1 calc R U P A 2
H11E H 1.091156 0.030757 0.403520 0.085 Uiso 0.224(3) 1 calc R U P A 2
H11F H 1.013973 0.082157 0.408579 0.085 Uiso 0.224(3) 1 calc R U P A 2
C12 C 1.09971(18) -0.0890(3) 0.1782(3) 0.0450(9) Uani 1 1 d . . . . .
H12A H 1.122764 -0.012641 0.157243 0.067 Uiso 0.776(3) 1 calc R U P A 1
H12B H 1.131801 -0.139957 0.217265 0.067 Uiso 0.776(3) 1 calc R U P A 1
H12C H 1.084602 -0.134885 0.118527 0.067 Uiso 0.776(3) 1 calc R U P A 1
H12D H 1.081901 -0.173422 0.184821 0.067 Uiso 0.224(3) 1 calc R U P A 2
H12E H 1.102023 -0.066545 0.106796 0.067 Uiso 0.224(3) 1 calc R U P A 2
H12F H 1.145865 -0.084522 0.207822 0.067 Uiso 0.224(3) 1 calc R U P A 2
C21 C 0.84815(19) -0.3086(3) 0.2544(3) 0.0452(8) Uani 1 1 d . . . . .
H21A H 0.882672 -0.305147 0.308188 0.068 Uiso 0.776(3) 1 calc R U P A 1
H21B H 0.805241 -0.270707 0.278025 0.068 Uiso 0.776(3) 1 calc R U P A 1
H21C H 0.839579 -0.394968 0.236042 0.068 Uiso 0.776(3) 1 calc R U P A 1
H21D H 0.807027 -0.316611 0.212146 0.068 Uiso 0.224(3) 1 calc R U P A 2
H21E H 0.865868 -0.390956 0.270913 0.068 Uiso 0.224(3) 1 calc R U P A 2
H21F H 0.836241 -0.264813 0.316685 0.068 Uiso 0.224(3) 1 calc R U P A 2
C22 C 0.9542(2) -0.2953(3) 0.0785(3) 0.0500(10) Uani 1 1 d . . . . .
H22A H 0.994474 -0.293142 0.122973 0.075 Uiso 0.776(3) 1 calc R U P A 1
H22B H 0.943056 -0.381382 0.062091 0.075 Uiso 0.776(3) 1 calc R U P A 1
H22C H 0.964471 -0.249982 0.016330 0.075 Uiso 0.776(3) 1 calc R U P A 1
H22D H 0.920307 -0.305176 0.024416 0.075 Uiso 0.224(3) 1 calc R U P A 2
H22E H 0.992295 -0.243515 0.054669 0.075 Uiso 0.224(3) 1 calc R U P A 2
H22F H 0.971985 -0.376678 0.098066 0.075 Uiso 0.224(3) 1 calc R U P A 2
C31 C 0.76231(19) -0.0430(3) -0.0862(3) 0.0407(8) Uani 1 1 d . . . . .
H31A H 0.782024 -0.126294 -0.089560 0.061 Uiso 0.776(3) 1 calc R U P A 1
H31B H 0.716667 -0.043065 -0.117689 0.061 Uiso 0.776(3) 1 calc R U P A 1
H31C H 0.792392 0.014996 -0.122053 0.061 Uiso 0.776(3) 1 calc R U P A 1
H31D H 0.746496 0.042008 -0.097274 0.061 Uiso 0.224(3) 1 calc R U P A 2
H31E H 0.807805 -0.053872 -0.116899 0.061 Uiso 0.224(3) 1 calc R U P A 2
H31F H 0.729670 -0.100816 -0.117033 0.061 Uiso 0.224(3) 1 calc R U P A 2
C32 C 0.6909(2) -0.0860(4) 0.1212(3) 0.0525(10) Uani 1 1 d . . . . .
H32A H 0.707197 -0.171370 0.128434 0.079 Uiso 0.776(3) 1 calc R U P A 1
H32B H 0.685890 -0.048515 0.187983 0.079 Uiso 0.776(3) 1 calc R U P A 1
H32C H 0.646322 -0.085819 0.086688 0.079 Uiso 0.776(3) 1 calc R U P A 1
H32D H 0.667977 -0.005359 0.122326 0.079 Uiso 0.224(3) 1 calc R U P A 2
H32E H 0.660880 -0.146858 0.088578 0.079 Uiso 0.224(3) 1 calc R U P A 2
H32F H 0.700702 -0.112480 0.190347 0.079 Uiso 0.224(3) 1 calc R U P A 2
C41 C 0.76126(18) 0.3867(3) 0.1305(3) 0.0418(8) Uani 1 1 d . . . . .
H41A H 0.719722 0.338933 0.114912 0.063 Uiso 0.776(3) 1 calc R U P A 1
H41B H 0.769127 0.386072 0.203427 0.063 Uiso 0.776(3) 1 calc R U P A 1
H41C H 0.755286 0.472109 0.107441 0.063 Uiso 0.776(3) 1 calc R U P A 1
H41D H 0.797459 0.446767 0.146274 0.063 Uiso 0.224(3) 1 calc R U P A 2
H41E H 0.723912 0.428124 0.094098 0.063 Uiso 0.224(3) 1 calc R U P A 2
H41F H 0.743281 0.351281 0.193165 0.063 Uiso 0.224(3) 1 calc R U P A 2
C42 C 0.8308(2) 0.3214(4) -0.0749(3) 0.0507(10) Uani 1 1 d . . . . .
H42A H 0.793591 0.267030 -0.097850 0.076 Uiso 0.776(3) 1 calc R U P A 1
H42B H 0.821497 0.406267 -0.097070 0.076 Uiso 0.776(3) 1 calc R U P A 1
H42C H 0.874571 0.293358 -0.103568 0.076 Uiso 0.776(3) 1 calc R U P A 1
H42D H 0.871299 0.373631 -0.063699 0.076 Uiso 0.224(3) 1 calc R U P A 2
H42E H 0.843452 0.251058 -0.117583 0.076 Uiso 0.224(3) 1 calc R U P A 2
H42F H 0.794796 0.369944 -0.108353 0.076 Uiso 0.224(3) 1 calc R U P A 2
C51 C 1.0096(2) 0.3974(3) 0.2582(4) 0.0520(9) Uani 1 1 d . . . . .
H51A H 0.972620 0.455385 0.241324 0.078 Uiso 0.776(3) 1 calc R U P A 1
H51B H 1.001224 0.362248 0.325151 0.078 Uiso 0.776(3) 1 calc R U P A 1
H51C H 1.053811 0.441203 0.258243 0.078 Uiso 0.776(3) 1 calc R U P A 1
H51D H 1.045713 0.345710 0.288062 0.078 Uiso 0.224(3) 1 calc R U P A 2
H51E H 1.029142 0.477623 0.239088 0.078 Uiso 0.224(3) 1 calc R U P A 2
H51F H 0.972685 0.409962 0.307443 0.078 Uiso 0.224(3) 1 calc R U P A 2
C52 C 1.03703(19) 0.3206(3) 0.0347(3) 0.0469(9) Uani 1 1 d . . . . .
H52A H 1.001667 0.375928 0.007533 0.070 Uiso 0.776(3) 1 calc R U P A 1
H52B H 1.081172 0.364325 0.037710 0.070 Uiso 0.776(3) 1 calc R U P A 1
H52C H 1.041484 0.247955 -0.008925 0.070 Uiso 0.776(3) 1 calc R U P A 1
H52D H 1.077592 0.271280 0.052466 0.070 Uiso 0.224(3) 1 calc R U P A 2
H52E H 1.015212 0.285623 -0.025426 0.070 Uiso 0.224(3) 1 calc R U P A 2
H52F H 1.051079 0.405999 0.021089 0.070 Uiso 0.224(3) 1 calc R U P A 2
C6 C 0.85753(19) -0.0200(3) 0.3673(3) 0.0396(8) Uani 1 1 d . . . . .
O1 O 0.85781(16) -0.0878(3) 0.4358(2) 0.0611(8) Uani 1 1 d . . . . .
C7 C 0.76760(16) 0.1220(3) 0.2861(2) 0.0338(7) Uani 1 1 d . . . . .
O2 O 0.71004(12) 0.1428(3) 0.3024(2) 0.0511(7) Uani 1 1 d . . . . .
C8 C 0.88026(17) 0.2086(3) 0.3533(3) 0.0378(8) Uani 1 1 d . . . . .
O3 O 0.89425(15) 0.2831(3) 0.4133(2) 0.0648(8) Uani 1 1 d . . . . .

loop_
_atom_site_aniso_label
_atom_site_aniso_U_11
_atom_site_aniso_U_22
_atom_site_aniso_U_33
_atom_site_aniso_U_23
_atom_site_aniso_U_13
_atom_site_aniso_U_12
Mn1 0.0240(2) 0.0274(2) 0.0222(2) -0.0024(2) -0.00022(19) 0.00246(16)
Si5A 0.0268(7) 0.0264(6) 0.0424(7) -0.0014(5) -0.0052(5) -0.0047(5)
Si1A 0.0248(5) 0.0318(7) 0.0323(6) 0.0020(6) -0.0030(5) 0.0061(5)
Si2A 0.0389(8) 0.0219(6) 0.0320(7) 0.0005(5) 0.0021(6) -0.0034(5)
Si3A 0.0250(5) 0.0338(8) 0.0287(6) -0.0036(5) -0.0042(4) -0.0049(5)
Si4A 0.0282(7) 0.0248(6) 0.0320(6) 0.0016(5) -0.0032(5) 0.0040(5)
C5A 0.017(3) 0.030(3) 0.026(3) -0.0021(18) -0.004(2) 0.000(2)
C1A 0.024(3) 0.019(3) 0.026(3) -0.002(3) 0.0018(16) 0.000(2)
C2A 0.025(3) 0.025(3) 0.020(3) -0.004(2) 0.000(2) -0.008(2)
C3A 0.023(3) 0.029(5) 0.024(3) -0.005(3) 0.0009(16) -0.001(3)
C4A 0.023(3) 0.023(3) 0.023(3) -0.004(2) -0.001(2) 0.000(2)
F5A 0.0266(18) 0.044(2) 0.090(5) 0.006(2) -0.013(3) -0.0029(17)
F1A 0.042(2) 0.039(3) 0.045(4) 0.014(2) 0.000(2) 0.004(2)
F2A 0.056(4) 0.038(2) 0.056(3) -0.005(2) -0.017(3) -0.009(2)
F3A 0.032(2) 0.041(5) 0.064(3) -0.008(4) -0.015(2) 0.008(3)
F4A 0.031(5) 0.025(2) 0.073(3) 0.002(2) -0.004(4) -0.002(3)
Si1B 0.025(2) 0.030(3) 0.051(3) 0.004(2) -0.0086(18) 0.0016(18)
Si2B 0.037(3) 0.023(2) 0.035(2) 0.0018(17) 0.005(2) 0.0023(18)
Si3B 0.034(2) 0.028(3) 0.030(2) -0.0023(18) -0.0051(17) -0.0066(18)
Si4B 0.029(2) 0.026(2) 0.032(2) 0.0020(16) -0.0063(17) 0.0046(18)
Si5B 0.027(2) 0.0228(19) 0.041(2) 0.0013(17) -0.0032(18) -0.0020(17)
F1B 0.045(9) 0.058(9) 0.096(19) 0.009(10) -0.030(12) -0.028(6)
F2B 0.051(11) 0.045(12) 0.041(11) 0.012(9) -0.001(7) 0.014(8)
F3B 0.051(12) 0.025(7) 0.070(8) -0.016(6) -0.005(11) -0.005(7)
F4B 0.043(11) 0.027(12) 0.055(9) -0.006(11) -0.019(9) 0.005(7)
F5B 0.032(17) 0.040(11) 0.080(14) 0.021(10) -0.003(13) -0.010(9)
C11 0.042(2) 0.075(3) 0.053(2) -0.013(2) -0.0162(18) 0.012(2)
C12 0.0319(17) 0.047(2) 0.057(2) 0.0030(17) 0.0052(16) 0.0063(15)
C21 0.052(2) 0.0377(17) 0.046(2) 0.0058(18) 0.0075(19) -0.0091(15)
C22 0.070(3) 0.0275(17) 0.053(2) 0.0010(16) 0.0171(19) 0.0040(17)
C31 0.042(2) 0.0437(19) 0.0364(18) -0.0053(15) -0.0056(15) -0.0065(16)
C32 0.045(2) 0.065(3) 0.048(2) -0.0021(18) 0.0004(17) -0.0263(19)
C41 0.0393(19) 0.0395(18) 0.046(2) -0.0055(16) -0.0003(16) 0.0090(15)
C42 0.059(2) 0.056(2) 0.0362(19) 0.0128(17) -0.0003(17) 0.0156(19)
C51 0.067(2) 0.0415(18) 0.048(2) -0.0061(19) -0.006(2) -0.0183(17)
C52 0.0383(19) 0.0440(19) 0.059(2) -0.0072(18) 0.0121(18) -0.0108(16)
C6 0.046(2) 0.040(2) 0.0325(18) -0.0008(16) 0.0063(15) 0.0096(16)
O1 0.084(2) 0.0625(18) 0.0365(15) 0.0162(13) 0.0127(15) 0.0208(15)
C7 0.0340(17) 0.0354(16) 0.0319(18) -0.0060(13) 0.0003(13) -0.0008(13)
O2 0.0275(13) 0.0654(16) 0.0602(17) -0.0102(13) 0.0094(11) 0.0022(12)
C8 0.0276(16) 0.051(2) 0.0353(19) -0.0128(16) 0.0031(14) 0.0026(15)
O3 0.0536(17) 0.080(2) 0.0610(18) -0.0439(17) 0.0058(14) -0.0071(15)

loop_
_atom_type_symbol
_atom_type_description
_atom_type_scat_dispersion_real
_atom_type_scat_dispersion_imag
_atom_type_scat_source
C C 0.0033 0.0016 'International Tables Vol C Tables 4.2.6.8 and 6.1.1.4'
H H 0.0000 0.0000 'International Tables Vol C Tables 4.2.6.8 and 6.1.1.4'
O O 0.0106 0.0060 'International Tables Vol C Tables 4.2.6.8 and 6.1.1.4'
F F 0.0171 0.0103 'International Tables Vol C Tables 4.2.6.8 and 6.1.1.4'
Si Si 0.0817 0.0704 'International Tables Vol C Tables 4.2.6.8 and 6.1.1.4'
Mn Mn 0.3368 0.7283 'International Tables Vol C Tables 4.2.6.8 and 6.1.1.4'

loop_
_geom_angle_atom_site_label_1
_geom_angle_atom_site_label_2
_geom_angle_atom_site_label_3
_geom_angle
_geom_angle_site_symmetry_1
_geom_angle_site_symmetry_3
_geom_angle_publ_flag
C8 Mn1 C6 88.43(18) . . ?
C8 Mn1 C7 89.21(14) . . ?
C6 Mn1 C7 90.00(15) . . ?
C8 Mn1 C2B 142.3(6) . . ?
C6 Mn1 C2B 92.2(9) . . ?
C7 Mn1 C2B 128.5(6) . . ?
C8 Mn1 C5B 94.1(7) . . ?
C6 Mn1 C5B 140.5(6) . . ?
C7 Mn1 C5B 129.4(6) . . ?
C2B Mn1 C5B 62.8(11) . . ?
C8 Mn1 C4B 115.5(7) . . ?
C6 Mn1 C4B 155.3(7) . . ?
C7 Mn1 C4B 95.7(6) . . ?
C2B Mn1 C4B 65.6(11) . . ?
C5B Mn1 C4B 38.6(8) . . ?
C8 Mn1 C1B 105.0(7) . . ?
C6 Mn1 C1B 103.6(7) . . ?
C7 Mn1 C1B 160.4(7) . . ?
C2B Mn1 C1B 38.5(9) . . ?
C5B Mn1 C1B 37.9(9) . . ?
C4B Mn1 C1B 66.1(8) . . ?
C8 Mn1 C3A 147.7(3) . . ?
C6 Mn1 C3A 123.8(3) . . ?
C7 Mn1 C3A 92.9(3) . . ?
C8 Mn1 C4A 108.1(2) . . ?
C6 Mn1 C4A 160.1(2) . . ?
C7 Mn1 C4A 100.9(2) . . ?
C3A Mn1 C4A 39.9(3) . . ?
C8 Mn1 C1A 110.9(2) . . ?
C6 Mn1 C1A 98.5(2) . . ?
C7 Mn1 C1A 158.2(2) . . ?
C3A Mn1 C1A 65.7(3) . . ?
C4A Mn1 C1A 65.8(2) . . ?
C8 Mn1 C3B 153.8(11) . . ?
C6 Mn1 C3B 117.2(10) . . ?
C7 Mn1 C3B 96.0(9) . . ?
C2B Mn1 C3B 39.4(10) . . ?
C5B Mn1 C3B 63.0(12) . . ?
C4B Mn1 C3B 38.5(11) . . ?
C1B Mn1 C3B 65.4(9) . . ?
C8 Mn1 C2A 150.1(2) . . ?
C6 Mn1 C2A 94.4(2) . . ?
C7 Mn1 C2A 120.5(2) . . ?
C3A Mn1 C2A 38.7(3) . . ?
C4A Mn1 C2A 65.7(3) . . ?
C1A Mn1 C2A 39.3(3) . . ?
F5A Si5A C52 103.9(3) . . ?
F5A Si5A C51 105.4(3) . . ?
C52 Si5A C51 114.55(19) . . ?
F5A Si5A C5A 99.2(3) . . ?
C52 Si5A C5A 111.8(3) . . ?
C51 Si5A C5A 119.2(3) . . ?
F1A Si1A C11 102.2(3) . . ?
F1A Si1A C12 105.5(3) . . ?
C11 Si1A C12 115.27(19) . . ?
F1A Si1A C1A 100.1(4) . . ?
C11 Si1A C1A 116.5(3) . . ?
C12 Si1A C1A 114.3(3) . . ?
F2A Si2A C22 102.7(3) . . ?
F2A Si2A C21 105.1(3) . . ?
C22 Si2A C21 114.74(18) . . ?
F2A Si2A C2A 100.6(3) . . ?
C22 Si2A C2A 112.1(2) . . ?
C21 Si2A C2A 118.8(3) . . ?
F3A Si3A C31 104.0(6) . . ?
F3A Si3A C32 104.4(5) . . ?
C31 Si3A C32 114.79(18) . . ?
F3A Si3A C3A 101.1(5) . . ?
C31 Si3A C3A 113.3(3) . . ?
C32 Si3A C3A 116.9(4) . . ?
F4A Si4A C41 101.7(5) . . ?
F4A Si4A C42 108.0(6) . . ?
C41 Si4A C42 114.30(18) . . ?
F4A Si4A C4A 99.5(4) . . ?
C41 Si4A C4A 119.5(3) . . ?
C42 Si4A C4A 111.5(2) . . ?
C4A C5A C1A 107.3(6) . . ?
C4A C5A Si5A 128.4(5) . . ?
C1A C5A Si5A 122.8(5) . . ?
C4A C5A Mn1 69.5(4) . . ?
C1A C5A Mn1 69.6(4) . . ?
Si5A C5A Mn1 136.7(4) . . ?
C5A C1A C2A 108.5(6) . . ?
C5A C1A Si1A 127.9(5) . . ?
C2A C1A Si1A 123.5(6) . . ?
C5A C1A Mn1 71.2(4) . . ?
C2A C1A Mn1 71.0(4) . . ?
Si1A C1A Mn1 121.0(4) . . ?
C3A C2A C1A 108.0(6) . . ?
C3A C2A Si2A 124.2(6) . . ?
C1A C2A Si2A 127.1(6) . . ?
C3A C2A Mn1 69.6(4) . . ?
C1A C2A Mn1 69.8(4) . . ?
Si2A C2A Mn1 133.3(4) . . ?
C2A C3A C4A 108.3(6) . . ?
C2A C3A Si3A 128.3(7) . . ?
C4A C3A Si3A 123.3(6) . . ?
C2A C3A Mn1 71.7(4) . . ?
C4A C3A Mn1 70.4(4) . . ?
Si3A C3A Mn1 126.8(5) . . ?
C5A C4A C3A 107.8(6) . . ?
C5A C4A Si4A 122.5(6) . . ?
C3A C4A Si4A 129.7(5) . . ?
C5A C4A Mn1 71.3(4) . . ?
C3A C4A Mn1 69.7(4) . . ?
Si4A C4A Mn1 125.5(4) . . ?
F1B Si1B C11 95.5(9) . . ?
F1B Si1B C12 110.2(12) . . ?
C11 Si1B C12 116.0(3) . . ?
F1B Si1B C1B 97.6(13) . . ?
C11 Si1B C1B 116.9(10) . . ?
C12 Si1B C1B 116.2(9) . . ?
F2B Si2B C21 104.4(12) . . ?
F2B Si2B C22 100.7(11) . . ?
C21 Si2B C22 118.0(3) . . ?
F2B Si2B C2B 97.9(11) . . ?
C21 Si2B C2B 120.1(8) . . ?
C22 Si2B C2B 111.1(9) . . ?
F3B Si3B C32 99.3(9) . . ?
F3B Si3B C31 105.4(12) . . ?
C32 Si3B C31 117.6(3) . . ?
F3B Si3B C3B 101.3(14) . . ?
C32 Si3B C3B 119.8(13) . . ?
C31 Si3B C3B 110.1(13) . . ?
F4B Si4B C41 101.2(19) . . ?
F4B Si4B C4B 99.6(16) . . ?
C41 Si4B C4B 119.7(9) . . ?
F4B Si4B C42 110(2) . . ?
C41 Si4B C42 112.7(3) . . ?
C4B Si4B C42 111.5(8) . . ?
F5B Si5B C51 109(2) . . ?
F5B Si5B C52 99(2) . . ?
C51 Si5B C52 111.8(3) . . ?
F5B Si5B C5B 100(2) . . ?
C51 Si5B C5B 122.6(8) . . ?
C52 Si5B C5B 110.8(8) . . ?
C5B C1B C2B 105(2) . . ?
C5B C1B Si1B 128.1(18) . . ?
C2B C1B Si1B 127.1(19) . . ?
C5B C1B Mn1 70.7(14) . . ?
C2B C1B Mn1 69.2(15) . . ?
Si1B C1B Mn1 126.4(15) . . ?
C1B C2B C3B 110(3) . . ?
C1B C2B Si2B 124.8(17) . . ?
C3B C2B Si2B 124(2) . . ?
C1B C2B Mn1 72.2(16) . . ?
C3B C2B Mn1 73.7(18) . . ?
Si2B C2B Mn1 127.6(16) . . ?
C4B C3B C2B 106(2) . . ?
C4B C3B Si3B 129(2) . . ?
C2B C3B Si3B 126(3) . . ?
C4B C3B Mn1 68.5(16) . . ?
C2B C3B Mn1 66.9(16) . . ?
Si3B C3B Mn1 130(2) . . ?
C5B C4B C3B 105.6(18) . . ?
C5B C4B Si4B 130.7(19) . . ?
C3B C4B Si4B 123.5(16) . . ?
C5B C4B Mn1 70.6(13) . . ?
C3B C4B Mn1 73.1(17) . . ?
Si4B C4B Mn1 125.0(14) . . ?
C1B C5B C4B 113(2) . . ?
C1B C5B Si5B 125.7(16) . . ?
C4B C5B Si5B 121.2(16) . . ?
C1B C5B Mn1 71.5(15) . . ?
C4B C5B Mn1 70.8(14) . . ?
Si5B C5B Mn1 129.0(13) . . ?
Si1A C11 H11A 109.5 . . ?
Si1A C11 H11B 109.5 . . ?
H11A C11 H11B 109.5 . . ?
Si1A C11 H11C 109.5 . . ?
H11A C11 H11C 109.5 . . ?
H11B C11 H11C 109.5 . . ?
Si1B C11 H11D 109.5 . . ?
Si1B C11 H11E 109.5 . . ?
H11D C11 H11E 109.5 . . ?
Si1B C11 H11F 109.5 . . ?
H11D C11 H11F 109.5 . . ?
H11E C11 H11F 109.5 . . ?
Si1A C12 H12A 109.5 . . ?
Si1A C12 H12B 109.5 . . ?
H12A C12 H12B 109.5 . . ?
Si1A C12 H12C 109.5 . . ?
H12A C12 H12C 109.5 . . ?
H12B C12 H12C 109.5 . . ?
Si1B C12 H12D 109.5 . . ?
Si1B C12 H12E 109.5 . . ?
H12D C12 H12E 109.5 . . ?
Si1B C12 H12F 109.5 . . ?
H12D C12 H12F 109.5 . . ?
H12E C12 H12F 109.5 . . ?
Si2A C21 H21A 109.5 . . ?
Si2A C21 H21B 109.5 . . ?
H21A C21 H21B 109.5 . . ?
Si2A C21 H21C 109.5 . . ?
H21A C21 H21C 109.5 . . ?
H21B C21 H21C 109.5 . . ?
Si2B C21 H21D 109.5 . . ?
Si2B C21 H21E 109.5 . . ?
H21D C21 H21E 109.5 . . ?
Si2B C21 H21F 109.5 . . ?
H21D C21 H21F 109.5 . . ?
H21E C21 H21F 109.5 . . ?
Si2A C22 H22A 109.5 . . ?
Si2A C22 H22B 109.5 . . ?
H22A C22 H22B 109.5 . . ?
Si2A C22 H22C 109.5 . . ?
H22A C22 H22C 109.5 . . ?
H22B C22 H22C 109.5 . . ?
Si2B C22 H22D 109.5 . . ?
Si2B C22 H22E 109.5 . . ?
H22D C22 H22E 109.5 . . ?
Si2B C22 H22F 109.5 . . ?
H22D C22 H22F 109.5 . . ?
H22E C22 H22F 109.5 . . ?
Si3A C31 H31A 109.5 . . ?
Si3A C31 H31B 109.5 . . ?
H31A C31 H31B 109.5 . . ?
Si3A C31 H31C 109.5 . . ?
H31A C31 H31C 109.5 . . ?
H31B C31 H31C 109.5 . . ?
Si3B C31 H31D 109.5 . . ?
Si3B C31 H31E 109.5 . . ?
H31D C31 H31E 109.5 . . ?
Si3B C31 H31F 109.5 . . ?
H31D C31 H31F 109.5 . . ?
H31E C31 H31F 109.5 . . ?
Si3A C32 H32A 109.5 . . ?
Si3A C32 H32B 109.5 . . ?
H32A C32 H32B 109.5 . . ?
Si3A C32 H32C 109.5 . . ?
H32A C32 H32C 109.5 . . ?
H32B C32 H32C 109.5 . . ?
Si3B C32 H32D 109.5 . . ?
Si3B C32 H32E 109.5 . . ?
H32D C32 H32E 109.5 . . ?
Si3B C32 H32F 109.5 . . ?
H32D C32 H32F 109.5 . . ?
H32E C32 H32F 109.5 . . ?
Si4A C41 H41A 109.5 . . ?
Si4A C41 H41B 109.5 . . ?
H41A C41 H41B 109.5 . . ?
Si4A C41 H41C 109.5 . . ?
H41A C41 H41C 109.5 . . ?
H41B C41 H41C 109.5 . . ?
Si4B C41 H41D 109.5 . . ?
Si4B C41 H41E 109.5 . . ?
H41D C41 H41E 109.5 . . ?
Si4B C41 H41F 109.5 . . ?
H41D C41 H41F 109.5 . . ?
H41E C41 H41F 109.5 . . ?
Si4A C42 H42A 109.5 . . ?
Si4A C42 H42B 109.5 . . ?
H42A C42 H42B 109.5 . . ?
Si4A C42 H42C 109.5 . . ?
H42A C42 H42C 109.5 . . ?
H42B C42 H42C 109.5 . . ?
Si4B C42 H42D 109.5 . . ?
Si4B C42 H42E 109.5 . . ?
H42D C42 H42E 109.5 . . ?
Si4B C42 H42F 109.5 . . ?
H42D C42 H42F 109.5 . . ?
H42E C42 H42F 109.5 . . ?
Si5A C51 H51A 109.5 . . ?
Si5A C51 H51B 109.5 . . ?
H51A C51 H51B 109.5 . . ?
Si5A C51 H51C 109.5 . . ?
H51A C51 H51C 109.5 . . ?
H51B C51 H51C 109.5 . . ?
Si5B C51 H51D 109.5 . . ?
Si5B C51 H51E 109.5 . . ?
H51D C51 H51E 109.5 . . ?
Si5B C51 H51F 109.5 . . ?
H51D C51 H51F 109.5 . . ?
H51E C51 H51F 109.5 . . ?
Si5A C52 H52A 109.5 . . ?
Si5A C52 H52B 109.5 . . ?
H52A C52 H52B 109.5 . . ?
Si5A C52 H52C 109.5 . . ?
H52A C52 H52C 109.5 . . ?
H52B C52 H52C 109.5 . . ?
Si5B C52 H52D 109.5 . . ?
Si5B C52 H52E 109.5 . . ?
H52D C52 H52E 109.5 . . ?
Si5B C52 H52F 109.5 . . ?
H52D C52 H52F 109.5 . . ?
H52E C52 H52F 109.5 . . ?
O1 C6 Mn1 178.0(4) . . ?
O2 C7 Mn1 178.5(3) . . ?
O3 C8 Mn1 177.9(4) . . ?

loop_
_geom_bond_atom_site_label_1
_geom_bond_atom_site_label_2
_geom_bond_distance
_geom_bond_site_symmetry_2
_geom_bond_publ_flag
Mn1 C8 1.803(3) . ?
Mn1 C6 1.808(4) . ?
Mn1 C7 1.817(3) . ?
Mn1 C2B 2.11(3) . ?
Mn1 C5B 2.14(2) . ?
Mn1 C4B 2.14(2) . ?
Mn1 C1B 2.15(3) . ?
Mn1 C3A 2.179(9) . ?
Mn1 C4A 2.189(7) . ?
Mn1 C1A 2.191(7) . ?
Mn1 C3B 2.20(3) . ?
Mn1 C2A 2.208(7) . ?
Si5A F5A 1.650(7) . ?
Si5A C52 1.851(4) . ?
Si5A C51 1.865(4) . ?
Si5A C5A 1.895(7) . ?
Si1A F1A 1.644(8) . ?
Si1A C11 1.838(4) . ?
Si1A C12 1.858(4) . ?
Si1A C1A 1.889(7) . ?
Si2A F2A 1.638(8) . ?
Si2A C22 1.843(4) . ?
Si2A C21 1.859(4) . ?
Si2A C2A 1.893(7) . ?
Si3A F3A 1.623(11) . ?
Si3A C31 1.833(4) . ?
Si3A C32 1.868(4) . ?
Si3A C3A 1.895(7) . ?
Si4A F4A 1.631(14) . ?
Si4A C41 1.845(4) . ?
Si4A C42 1.873(4) . ?
Si4A C4A 1.891(6) . ?
C5A C4A 1.476(9) . ?
C5A C1A 1.477(10) . ?
C1A C2A 1.478(10) . ?
C2A C3A 1.453(12) . ?
C3A C4A 1.490(12) . ?
Si1B F1B 1.65(2) . ?
Si1B C11 1.789(6) . ?
Si1B C12 1.891(6) . ?
Si1B C1B 1.91(2) . ?
Si2B F2B 1.625(19) . ?
Si2B C21 1.814(5) . ?
Si2B C22 1.823(5) . ?
Si2B C2B 1.99(3) . ?
Si3B F3B 1.628(19) . ?
Si3B C32 1.748(6) . ?
Si3B C31 1.895(5) . ?
Si3B C3B 1.92(3) . ?
Si4B F4B 1.63(2) . ?
Si4B C41 1.843(5) . ?
Si4B C4B 1.90(2) . ?
Si4B C42 1.909(5) . ?
Si5B F5B 1.63(3) . ?
Si5B C51 1.886(6) . ?
Si5B C52 1.890(5) . ?
Si5B C5B 1.97(2) . ?
C1B C5B 1.39(3) . ?
C1B C2B 1.41(3) . ?
C2B C3B 1.46(4) . ?
C3B C4B 1.43(4) . ?
C4B C5B 1.42(3) . ?
C11 H11A 0.9800 . ?
C11 H11B 0.9800 . ?
C11 H11C 0.9800 . ?
C11 H11D 0.9800 . ?
C11 H11E 0.9800 . ?
C11 H11F 0.9800 . ?
C12 H12A 0.9800 . ?
C12 H12B 0.9800 . ?
C12 H12C 0.9800 . ?
C12 H12D 0.9800 . ?
C12 H12E 0.9800 . ?
C12 H12F 0.9800 . ?
C21 H21A 0.9800 . ?
C21 H21B 0.9800 . ?
C21 H21C 0.9800 . ?
C21 H21D 0.9800 . ?
C21 H21E 0.9800 . ?
C21 H21F 0.9800 . ?
C22 H22A 0.9800 . ?
C22 H22B 0.9800 . ?
C22 H22C 0.9800 . ?
C22 H22D 0.9800 . ?
C22 H22E 0.9800 . ?
C22 H22F 0.9800 . ?
C31 H31A 0.9800 . ?
C31 H31B 0.9800 . ?
C31 H31C 0.9800 . ?
C31 H31D 0.9800 . ?
C31 H31E 0.9800 . ?
C31 H31F 0.9800 . ?
C32 H32A 0.9800 . ?
C32 H32B 0.9800 . ?
C32 H32C 0.9800 . ?
C32 H32D 0.9800 . ?
C32 H32E 0.9800 . ?
C32 H32F 0.9800 . ?
C41 H41A 0.9800 . ?
C41 H41B 0.9800 . ?
C41 H41C 0.9800 . ?
C41 H41D 0.9800 . ?
C41 H41E 0.9800 . ?
C41 H41F 0.9800 . ?
C42 H42A 0.9800 . ?
C42 H42B 0.9800 . ?
C42 H42C 0.9800 . ?
C42 H42D 0.9800 . ?
C42 H42E 0.9800 . ?
C42 H42F 0.9800 . ?
C51 H51A 0.9800 . ?
C51 H51B 0.9800 . ?
C51 H51C 0.9800 . ?
C51 H51D 0.9800 . ?
C51 H51E 0.9800 . ?
C51 H51F 0.9800 . ?
C52 H52A 0.9800 . ?
C52 H52B 0.9800 . ?
C52 H52C 0.9800 . ?
C52 H52D 0.9800 . ?
C52 H52E 0.9800 . ?
C52 H52F 0.9800 . ?
C6 O1 1.168(4) . ?
C7 O2 1.161(4) . ?
C8 O3 1.164(4) . ?

loop_
_geom_torsion_atom_site_label_1
_geom_torsion_atom_site_label_2
_geom_torsion_atom_site_label_3
_geom_torsion_atom_site_label_4
_geom_torsion
_geom_torsion_site_symmetry_1
_geom_torsion_site_symmetry_2
_geom_torsion_site_symmetry_3
_geom_torsion_site_symmetry_4
_geom_torsion_publ_flag
F5A Si5A C5A C4A -164.4(7) . . . . ?
C52 Si5A C5A C4A -55.3(7) . . . . ?
C51 Si5A C5A C4A 82.1(7) . . . . ?
F5A Si5A C5A C1A 0.0(7) . . . . ?
C52 Si5A C5A C1A 109.1(6) . . . . ?
C51 Si5A C5A C1A -113.5(6) . . . . ?
F5A Si5A C5A Mn1 94.6(6) . . . . ?
C52 Si5A C5A Mn1 -156.3(4) . . . . ?
C51 Si5A C5A Mn1 -18.9(6) . . . . ?
C4A C5A C1A C2A 2.0(8) . . . . ?
Si5A C5A C1A C2A -165.3(5) . . . . ?
Mn1 C5A C1A C2A 61.5(5) . . . . ?
C4A C5A C1A Si1A -174.7(6) . . . . ?
Si5A C5A C1A Si1A 18.0(10) . . . . ?
Mn1 C5A C1A Si1A -115.2(6) . . . . ?
C4A C5A C1A Mn1 -59.6(5) . . . . ?
Si5A C5A C1A Mn1 133.2(6) . . . . ?
F1A Si1A C1A C5A 162.4(7) . . . . ?
C11 Si1A C1A C5A 53.1(8) . . . . ?
C12 Si1A C1A C5A -85.4(7) . . . . ?
F1A Si1A C1A C2A -13.9(7) . . . . ?
C11 Si1A C1A C2A -123.1(6) . . . . ?
C12 Si1A C1A C2A 98.4(7) . . . . ?
F1A Si1A C1A Mn1 72.8(5) . . . . ?
C11 Si1A C1A Mn1 -36.5(5) . . . . ?
C12 Si1A C1A Mn1 -174.9(3) . . . . ?
C5A C1A C2A C3A -2.4(9) . . . . ?
Si1A C1A C2A C3A 174.5(6) . . . . ?
Mn1 C1A C2A C3A 59.3(6) . . . . ?
C5A C1A C2A Si2A 168.7(5) . . . . ?
Si1A C1A C2A Si2A -14.4(10) . . . . ?
Mn1 C1A C2A Si2A -129.6(6) . . . . ?
C5A C1A C2A Mn1 -61.7(5) . . . . ?
Si1A C1A C2A Mn1 115.2(6) . . . . ?
F2A Si2A C2A C3A 12.2(8) . . . . ?
C22 Si2A C2A C3A 120.7(7) . . . . ?
C21 Si2A C2A C3A -101.7(7) . . . . ?
F2A Si2A C2A C1A -157.5(7) . . . . ?
C22 Si2A C2A C1A -49.1(8) . . . . ?
C21 Si2A C2A C1A 88.5(7) . . . . ?
F2A Si2A C2A Mn1 105.7(5) . . . . ?
C22 Si2A C2A Mn1 -145.8(4) . . . . ?
C21 Si2A C2A Mn1 -8.2(6) . . . . ?
C1A C2A C3A C4A 1.9(10) . . . . ?
Si2A C2A C3A C4A -169.6(5) . . . . ?
Mn1 C2A C3A C4A 61.2(6) . . . . ?
C1A C2A C3A Si3A 177.7(7) . . . . ?
Si2A C2A C3A Si3A 6.2(12) . . . . ?
Mn1 C2A C3A Si3A -122.9(8) . . . . ?
C1A C2A C3A Mn1 -59.4(5) . . . . ?
Si2A C2A C3A Mn1 129.2(6) . . . . ?
F3A Si3A C3A C2A 167.7(10) . . . . ?
C31 Si3A C3A C2A -81.7(9) . . . . ?
C32 Si3A C3A C2A 55.2(9) . . . . ?
F3A Si3A C3A C4A -17.1(10) . . . . ?
C31 Si3A C3A C4A 93.6(8) . . . . ?
C32 Si3A C3A C4A -129.6(7) . . . . ?
F3A Si3A C3A Mn1 72.4(9) . . . . ?
C31 Si3A C3A Mn1 -177.0(5) . . . . ?
C32 Si3A C3A Mn1 -40.1(8) . . . . ?
C1A C5A C4A C3A -0.8(9) . . . . ?
Si5A C5A C4A C3A 165.5(6) . . . . ?
Mn1 C5A C4A C3A -60.4(6) . . . . ?
C1A C5A C4A Si4A -179.7(5) . . . . ?
Si5A C5A C4A Si4A -13.4(10) . . . . ?
Mn1 C5A C4A Si4A 120.7(5) . . . . ?
C1A C5A C4A Mn1 59.6(5) . . . . ?
Si5A C5A C4A Mn1 -134.1(6) . . . . ?
C2A C3A C4A C5A -0.6(9) . . . . ?
Si3A C3A C4A C5A -176.7(6) . . . . ?
Mn1 C3A C4A C5A 61.4(5) . . . . ?
C2A C3A C4A Si4A 178.1(6) . . . . ?
Si3A C3A C4A Si4A 2.1(12) . . . . ?
Mn1 C3A C4A Si4A -119.8(6) . . . . ?
C2A C3A C4A Mn1 -62.1(6) . . . . ?
Si3A C3A C4A Mn1 121.8(7) . . . . ?
F4A Si4A C4A C5A -2.7(9) . . . . ?
C41 Si4A C4A C5A -112.0(6) . . . . ?
C42 Si4A C4A C5A 111.1(6) . . . . ?
F4A Si4A C4A C3A 178.7(9) . . . . ?
C41 Si4A C4A C3A 69.4(8) . . . . ?
C42 Si4A C4A C3A -67.5(8) . . . . ?
F4A Si4A C4A Mn1 86.6(7) . . . . ?
C41 Si4A C4A Mn1 -22.7(5) . . . . ?
C42 Si4A C4A Mn1 -159.7(3) . . . . ?
C5B C1B C2B C3B 2(4) . . . . ?
Si1B C1B C2B C3B -175(2) . . . . ?
Mn1 C1B C2B C3B 64(2) . . . . ?
C5B C1B C2B Si2B 174(2) . . . . ?
Si1B C1B C2B Si2B -3(4) . . . . ?
Mn1 C1B C2B Si2B -124(2) . . . . ?
C5B C1B C2B Mn1 -62.2(19) . . . . ?
Si1B C1B C2B Mn1 121(2) . . . . ?
C1B C2B C3B C4B -6(4) . . . . ?
Si2B C2B C3B C4B -178(2) . . . . ?
Mn1 C2B C3B C4B 58(2) . . . . ?
C1B C2B C3B Si3B 173(3) . . . . ?
Si2B C2B C3B Si3B 1(5) . . . . ?
Mn1 C2B C3B Si3B -123(3) . . . . ?
C1B C2B C3B Mn1 -63(2) . . . . ?
Si2B C2B C3B Mn1 125(2) . . . . ?
C2B C3B C4B C5B 7(4) . . . . ?
Si3B C3B C4B C5B -172(3) . . . . ?
Mn1 C3B C4B C5B 63.5(19) . . . . ?
C2B C3B C4B Si4B -178(2) . . . . ?
Si3B C3B C4B Si4B 3(5) . . . . ?
Mn1 C3B C4B Si4B -121(2) . . . . ?
C2B C3B C4B Mn1 -57(2) . . . . ?
Si3B C3B C4B Mn1 124(3) . . . . ?
C2B C1B C5B C4B 3(3) . . . . ?
Si1B C1B C5B C4B 180(2) . . . . ?
Mn1 C1B C5B C4B -59(2) . . . . ?
C2B C1B C5B Si5B -173(2) . . . . ?
Si1B C1B C5B Si5B 4(4) . . . . ?
Mn1 C1B C5B Si5B 125(2) . . . . ?
C2B C1B C5B Mn1 61(2) . . . . ?
Si1B C1B C5B Mn1 -122(2) . . . . ?
C3B C4B C5B C1B -6(3) . . . . ?
Si4B C4B C5B C1B 179(2) . . . . ?
Mn1 C4B C5B C1B 59(2) . . . . ?
C3B C4B C5B Si5B 170(2) . . . . ?
Si4B C4B C5B Si5B -5(4) . . . . ?
Mn1 C4B C5B Si5B -124.7(19) . . . . ?
C3B C4B C5B Mn1 -65(2) . . . . ?
Si4B C4B C5B Mn1 120(2) . . . . ?
